data_4064783
loop_
_publ_author_name
'Kessler, Mathias'
'Knapp, Carsten'
'Zogaj, Ardiana'

_publ_section_title
;
 Cationic Dialkyl Metal Compounds of Group 13 Elements (E = Al, Ga, In)
 Stabilized by the Weakly Coordinating Dianion [B12Cl12]2--
;
_journal_issue 14
_journal_name_full Organometallics
_journal_page_first 3786
_journal_paper_doi 10.1021/om2003333
_journal_volume 30
_journal_year 2011
_chemical_formula_moiety 'C4 H12 Al2 B12 Cl12 '
_chemical_formula_sum 'C4 H12 Al2 B12 Cl12'
_chemical_formula_weight 669.22
_chemical_name_systematic
; 
 ? 
;
_space_group_IT_number 14
_symmetry_cell_setting monoclinic
_symmetry_space_group_name_Hall '-P 2ybc'
_symmetry_space_group_name_H-M 'P 1 21/c 1'
_atom_sites_solution_hydrogens geom
_atom_sites_solution_primary direct
_atom_sites_solution_secondary difmap
_audit_creation_method SHELXL-97
_cell_angle_alpha 90.00
_cell_angle_beta 95.590(2)
_cell_angle_gamma 90.00
_cell_formula_units_Z 2
_cell_length_a 8.9067(3)
_cell_length_b 10.4467(4)
_cell_length_c 14.0331(5)
_cell_measurement_reflns_used 7892
_cell_measurement_temperature 100(2)
_cell_measurement_theta_max 33.15
_cell_measurement_theta_min 2.30
_cell_volume 1299.51(8)
_computing_cell_refinement 'SAINT (Bruker, 2006)'
_computing_data_collection 'APEX2 (Bruker, 2006)'
_computing_data_reduction SAINT
_computing_molecular_graphics 'DIAMOND (Crystal Impact, 2009)'
_computing_publication_material 'SHELXL-97 (Sheldrick, 2008)'
_computing_structure_refinement 'SHELXL-97 (Sheldrick, 2008)'
_computing_structure_solution 'SHELXS-97 (Sheldrick, 2008)'
_diffrn_ambient_temperature 100(2)
_diffrn_detector_area_resol_mean 8
_diffrn_measured_fraction_theta_full 0.987
_diffrn_measured_fraction_theta_max 0.987
_diffrn_measurement_device_type 'Bruker SMART APEX-II CCD area detector'
_diffrn_measurement_method '\w and \f scans'
_diffrn_radiation_monochromator 'double mirrors'
_diffrn_radiation_source 'ImuS microsource'
_diffrn_radiation_type MoK\a
_diffrn_radiation_wavelength 0.71073
_diffrn_reflns_av_R_equivalents 0.0271
_diffrn_reflns_av_sigmaI/netI 0.0291
_diffrn_reflns_limit_h_max 10
_diffrn_reflns_limit_h_min -13
_diffrn_reflns_limit_k_max 16
_diffrn_reflns_limit_k_min -12
_diffrn_reflns_limit_l_max 21
_diffrn_reflns_limit_l_min -21
_diffrn_reflns_number 18721
_diffrn_reflns_theta_full 33.28
_diffrn_reflns_theta_max 33.28
_diffrn_reflns_theta_min 2.30
_exptl_absorpt_coefficient_mu 1.343
_exptl_absorpt_correction_T_max 0.9002
_exptl_absorpt_correction_T_min 0.7941
_exptl_absorpt_correction_type multi-scan
_exptl_absorpt_process_details '(<i>SADABS</i>; Sheldrick, 2008)'
_exptl_crystal_colour colorless
_exptl_crystal_density_diffrn 1.710
_exptl_crystal_density_method 'not measured'
_exptl_crystal_description block
_exptl_crystal_F_000 652
_exptl_crystal_size_max 0.18
_exptl_crystal_size_mid 0.11
_exptl_crystal_size_min 0.08
_refine_diff_density_max 0.372
_refine_diff_density_min -0.373
_refine_diff_density_rms 0.079
_refine_ls_extinction_method none
_refine_ls_goodness_of_fit_ref 1.044
_refine_ls_hydrogen_treatment refU
_refine_ls_matrix_type full
_refine_ls_number_parameters 139
_refine_ls_number_reflns 4933
_refine_ls_number_restraints 0
_refine_ls_restrained_S_all 1.044
_refine_ls_R_factor_all 0.0367
_refine_ls_R_factor_gt 0.0263
_refine_ls_shift/su_max 0.001
_refine_ls_shift/su_mean 0.000
_refine_ls_structure_factor_coef Fsqd
_refine_ls_weighting_details 'calc w=1/[\s^2^(Fo^2^)+(0.0266P)^2^+0.3695P] where P=(Fo^2^+2Fc^2^)/3'
_refine_ls_weighting_scheme calc
_refine_ls_wR_factor_gt 0.0577
_refine_ls_wR_factor_ref 0.0620
_reflns_number_gt 4109
_reflns_number_total 4933
_reflns_threshold_expression >2sigma(I)
_cod_data_source_file om2003333_si_002.cif
_cod_data_source_block ck-mk-14
_cod_depositor_comments
;
The following automatic conversions were performed:

'_symmetry_cell_setting' value 'Monoclinic' changed to 'monoclinic'
according to /home/saulius/struct/CIF-dictionaries/cif_core.dic
dictionary named 'cif_core.dic' version 2.4.1 from 2010-06-29.

Automatic conversion script
Id: cif_fix_values 1715 2011-07-08 13:25:40Z adriana 
;
_cod_original_sg_symbol_Hall '-P 2ybc '
_cod_original_sg_symbol_H-M 'P 21/c '
_cod_database_code 4064783

loop_
_symmetry_equiv_pos_as_xyz
'x, y, z'
'-x, y+1/2, -z+1/2'
'-x, -y, -z'
'x, -y-1/2, z-1/2'

loop_
_atom_site_label
_atom_site_type_symbol
_atom_site_fract_x
_atom_site_fract_y
_atom_site_fract_z
_atom_site_U_iso_or_equiv
_atom_site_adp_type
_atom_site_occupancy
_atom_site_symmetry_multiplicity
_atom_site_calc_flag
_atom_site_refinement_flags
B1 B 0.67818(15) 0.95055(13) 0.01779(9) 0.0128(2) Uani 1 1 d .
Cl1 Cl 0.86931(3) 0.88998(3) 0.04239(2) 0.01670(6) Uani 1 1 d .
B2 B 0.53387(15) 0.88027(13) 0.07629(8) 0.0119(2) Uani 1 1 d .
Cl2 Cl 0.57897(3) 0.74736(3) 0.157998(19) 0.01523(6) Uani 1 1 d .
B3 B 0.59493(15) 1.03867(13) 0.10857(9) 0.0129(2) Uani 1 1 d .
Cl3 Cl 0.69627(4) 1.07322(3) 0.221046(19) 0.01805(6) Uani 1 1 d .
B4 B 0.36279(15) 0.88464(13) 0.00037(9) 0.0128(2) Uani 1 1 d .
Cl4 Cl 0.22237(3) 0.76411(3) 0.00329(2) 0.01764(6) Uani 1 1 d .
B5 B 0.39787(15) 0.99831(13) 0.09747(9) 0.0130(2) Uani 1 1 d .
Cl5 Cl 0.29078(3) 0.99018(3) 0.198469(19) 0.01721(7) Uani 1 1 d .
B6 B 0.53831(15) 0.85467(13) -0.04923(9) 0.0128(2) Uani 1 1 d .
Cl6 Cl 0.57955(4) 0.70159(3) -0.09493(2) 0.01761(7) Uani 1 1 d .
Al1 Al 0.84566(5) 0.71678(4) 0.15848(3) 0.01835(9) Uani 1 1 d .
C1 C 0.87296(19) 0.56604(15) 0.08423(10) 0.0267(3) Uani 1 1 d .
H1A H 0.9784 0.5383 0.0945 0.081(4) Uiso 1 1 calc R
H1B H 0.8471 0.5850 0.0162 0.081(4) Uiso 1 1 calc R
H1C H 0.8073 0.4977 0.1040 0.081(4) Uiso 1 1 calc R
C2 C 0.94480(17) 0.78378(15) 0.27553(10) 0.0245(3) Uani 1 1 d .
H2A H 0.9579 0.7153 0.3233 0.081(4) Uiso 1 1 calc R
H2B H 0.8834 0.8524 0.2994 0.081(4) Uiso 1 1 calc R
H2C H 1.0438 0.8179 0.2636 0.081(4) Uiso 1 1 calc R

loop_
_atom_site_aniso_label
_atom_site_aniso_U_11
_atom_site_aniso_U_22
_atom_site_aniso_U_33
_atom_site_aniso_U_23
_atom_site_aniso_U_13
_atom_site_aniso_U_12
B1 0.0111(6) 0.0145(6) 0.0128(5) 0.0006(4) 0.0015(4) 0.0003(5)
Cl1 0.01124(13) 0.01962(14) 0.01941(12) 0.00386(10) 0.00241(10) 0.00191(11)
B2 0.0122(6) 0.0126(6) 0.0110(5) 0.0013(4) 0.0016(4) -0.0001(5)
Cl2 0.01579(13) 0.01668(14) 0.01333(11) 0.00393(9) 0.00200(9) 0.00084(11)
B3 0.0126(6) 0.0152(6) 0.0109(5) -0.0005(4) 0.0008(4) -0.0003(5)
Cl3 0.01906(14) 0.02180(15) 0.01247(11) -0.00229(10) -0.00259(10) -0.00070(12)
B4 0.0115(6) 0.0141(6) 0.0129(5) 0.0010(4) 0.0017(4) -0.0011(5)
Cl4 0.01446(13) 0.01712(14) 0.02136(13) 0.00029(10) 0.00178(10) -0.00439(11)
B5 0.0137(6) 0.0149(6) 0.0107(5) -0.0003(4) 0.0028(4) -0.0003(5)
Cl5 0.01925(14) 0.01958(14) 0.01402(11) 0.00031(10) 0.00783(10) 0.00005(11)
B6 0.0126(6) 0.0140(6) 0.0120(5) -0.0008(4) 0.0022(4) 0.0001(5)
Cl6 0.02320(15) 0.01452(14) 0.01542(12) -0.00231(10) 0.00337(10) 0.00216(11)
Al1 0.01746(19) 0.0192(2) 0.01808(17) 0.00087(14) 0.00006(14) 0.00361(16)
C1 0.0353(8) 0.0222(7) 0.0236(6) 0.0017(5) 0.0082(6) 0.0080(6)
C2 0.0196(6) 0.0299(8) 0.0227(6) 0.0018(5) -0.0046(5) -0.0009(6)

loop_
_atom_type_symbol
_atom_type_description
_atom_type_scat_dispersion_real
_atom_type_scat_dispersion_imag
_atom_type_scat_source
C C 0.0033 0.0016 'International Tables Vol C Tables 4.2.6.8 and 6.1.1.4'
H H 0.0000 0.0000 'International Tables Vol C Tables 4.2.6.8 and 6.1.1.4'
B B 0.0013 0.0007 'International Tables Vol C Tables 4.2.6.8 and 6.1.1.4'
Al Al 0.0645 0.0514 'International Tables Vol C Tables 4.2.6.8 and 6.1.1.4'
Cl Cl 0.1484 0.1585 'International Tables Vol C Tables 4.2.6.8 and 6.1.1.4'

loop_
_geom_angle_atom_site_label_1
_geom_angle_atom_site_label_2
_geom_angle_atom_site_label_3
_geom_angle
_geom_angle_site_symmetry_1
_geom_angle_site_symmetry_3
B2 B1 B4 108.91(9) . 3_675
B2 B1 B5 108.72(9) . 3_675
B4 B1 B5 61.42(7) 3_675 3_675
B2 B1 B3 60.56(7) . .
B4 B1 B3 60.61(7) 3_675 .
B5 B1 B3 110.25(9) 3_675 .
B2 B1 B6 60.50(7) . .
B4 B1 B6 110.16(9) 3_675 .
B5 B1 B6 60.38(7) 3_675 .
B3 B1 B6 110.24(9) . .
B2 B1 Cl1 118.77(9) . .
B4 B1 Cl1 122.76(9) 3_675 .
B5 B1 Cl1 123.06(8) 3_675 .
B3 B1 Cl1 119.28(8) . .
B6 B1 Cl1 119.70(9) . .
B1 Cl1 Al1 104.07(4) . .
B1 B2 B4 109.54(9) . .
B1 B2 B5 109.35(9) . .
B4 B2 B5 61.43(8) . .
B1 B2 B6 60.85(7) . .
B4 B2 B6 60.75(7) . .
B5 B2 B6 110.52(9) . .
B1 B2 B3 60.77(7) . .
B4 B2 B3 110.56(9) . .
B5 B2 B3 60.63(8) . .
B6 B2 B3 110.70(9) . .
B1 B2 Cl2 119.19(9) . .
B4 B2 Cl2 121.48(9) . .
B5 B2 Cl2 122.48(8) . .
B6 B2 Cl2 118.83(9) . .
B3 B2 Cl2 120.24(8) . .
B2 Cl2 Al1 105.15(4) . .
B6 B3 Cl3 123.20(9) 3_675 .
B6 B3 B2 106.82(9) 3_675 .
Cl3 B3 B2 121.95(9) . .
B6 B3 B1 107.05(8) 3_675 .
Cl3 B3 B1 121.79(9) . .
B2 B3 B1 58.68(7) . .
B6 B3 B5 60.26(8) 3_675 .
Cl3 B3 B5 122.14(8) . .
B2 B3 B5 59.34(8) . .
B1 B3 B5 106.64(9) . .
B6 B3 B4 60.48(7) 3_675 3_675
Cl3 B3 B4 122.29(9) . 3_675
B2 B3 B4 106.31(8) . 3_675
B1 B3 B4 59.23(7) . 3_675
B5 B3 B4 108.33(9) . 3_675
B2 B4 B1 105.32(9) . 3_675
B2 B4 Cl4 122.22(9) . .
B1 B4 Cl4 123.75(9) 3_675 .
B2 B4 B3 106.47(9) . 3_675
B1 B4 B3 60.16(7) 3_675 3_675
Cl4 B4 B3 122.77(9) . 3_675
B2 B4 B6 59.98(7) . .
B1 B4 B6 106.72(9) 3_675 .
Cl4 B4 B6 121.68(9) . .
B3 B4 B6 59.13(7) 3_675 .
B2 B4 B5 59.31(7) . .
B1 B4 B5 59.31(7) 3_675 .
Cl4 B4 B5 121.14(8) . .
B3 B4 B5 108.21(9) 3_675 .
B6 B4 B5 108.20(9) . .
B2 B5 B1 105.25(8) . 3_675
B2 B5 Cl5 121.75(9) . .
B1 B5 Cl5 123.50(9) 3_675 .
B2 B5 B6 106.59(9) . 3_675
B1 B5 B6 60.31(7) 3_675 3_675
Cl5 B5 B6 123.62(9) . 3_675
B2 B5 B3 60.03(8) . .
B1 B5 B3 106.94(9) 3_675 .
Cl5 B5 B3 122.34(8) . .
B6 B5 B3 59.27(7) 3_675 .
B2 B5 B4 59.26(7) . .
B1 B5 B4 59.27(7) 3_675 .
Cl5 B5 B4 119.97(9) . .
B6 B5 B4 108.38(8) 3_675 .
B3 B5 B4 108.33(9) . .
Cl6 B6 B3 123.27(8) . 3_675
Cl6 B6 B2 121.11(9) . .
B3 B6 B2 106.90(9) 3_675 .
Cl6 B6 B1 122.38(9) . .
B3 B6 B1 107.10(10) 3_675 .
B2 B6 B1 58.65(7) . .
Cl6 B6 B5 123.44(8) . 3_675
B3 B6 B5 60.48(8) 3_675 3_675
B2 B6 B5 106.40(9) . 3_675
B1 B6 B5 59.31(7) . 3_675
Cl6 B6 B4 120.98(9) . .
B3 B6 B4 60.39(7) 3_675 .
B2 B6 B4 59.26(7) . .
B1 B6 B4 106.59(9) . .
B5 B6 B4 108.43(9) 3_675 .
C1 Al1 C2 133.84(7) . .
C1 Al1 Cl2 106.63(5) . .
C2 Al1 Cl2 109.09(5) . .
C1 Al1 Cl1 102.76(5) . .
C2 Al1 Cl1 103.70(5) . .
Cl2 Al1 Cl1 92.802(17) . .

loop_
_geom_bond_atom_site_label_1
_geom_bond_atom_site_label_2
_geom_bond_distance
_geom_bond_site_symmetry_2
B1 B2 1.7523(18) .
B1 B4 1.7732(19) 3_675
B1 B5 1.7739(18) 3_675
B1 B3 1.7901(18) .
B1 B6 1.7920(19) .
B1 Cl1 1.8174(14) .
Cl1 Al1 2.4574(5) .
B2 B4 1.7728(19) .
B2 B5 1.7737(19) .
B2 B6 1.7858(17) .
B2 B3 1.7864(19) .
B2 Cl2 1.8205(13) .
Cl2 Al1 2.3961(5) .
B3 B6 1.7751(19) 3_675
B3 Cl3 1.7773(13) .
B3 B5 1.7970(19) .
B3 B4 1.7981(17) 3_675
B4 Cl4 1.7780(14) .
B4 B6 1.7996(18) .
B4 B5 1.8114(19) .
B5 Cl5 1.7859(12) .
B5 B6 1.7931(19) 3_675
B6 Cl6 1.7746(14) .
Al1 C1 1.9167(15) .
Al1 C2 1.9197(14) .

loop_
_geom_torsion_atom_site_label_1
_geom_torsion_atom_site_label_2
_geom_torsion_atom_site_label_3
_geom_torsion_atom_site_label_4
_geom_torsion
_geom_torsion_site_symmetry_1
_geom_torsion_site_symmetry_4
B2 B1 Cl1 Al1 0.23(10) . .
B4 B1 Cl1 Al1 142.70(8) 3_675 .
B5 B1 Cl1 Al1 -142.36(9) 3_675 .
B3 B1 Cl1 Al1 70.66(9) . .
B6 B1 Cl1 Al1 -70.28(8) . .
B4 B1 B2 B4 65.30(12) 3_675 .
B5 B1 B2 B4 0.00(12) 3_675 .
B3 B1 B2 B4 103.21(10) . .
B6 B1 B2 B4 -37.68(9) . .
Cl1 B1 B2 B4 -147.48(9) . .
B4 B1 B2 B5 -0.29(12) 3_675 .
B5 B1 B2 B5 -65.59(12) 3_675 .
B3 B1 B2 B5 37.61(9) . .
B6 B1 B2 B5 -103.27(10) . .
Cl1 B1 B2 B5 146.93(9) . .
B4 B1 B2 B6 102.98(10) 3_675 .
B5 B1 B2 B6 37.68(9) 3_675 .
B3 B1 B2 B6 140.88(10) . .
Cl1 B1 B2 B6 -109.80(10) . .
B4 B1 B2 B3 -37.90(9) 3_675 .
B5 B1 B2 B3 -103.21(10) 3_675 .
B6 B1 B2 B3 -140.88(10) . .
Cl1 B1 B2 B3 109.31(10) . .
B4 B1 B2 Cl2 -148.30(8) 3_675 .
B5 B1 B2 Cl2 146.40(9) 3_675 .
B3 B1 B2 Cl2 -110.39(10) . .
B6 B1 B2 Cl2 108.72(10) . .
Cl1 B1 B2 Cl2 -1.08(13) . .
B1 B2 Cl2 Al1 1.29(10) . .
B4 B2 Cl2 Al1 143.59(8) . .
B5 B2 Cl2 Al1 -142.37(9) . .
B6 B2 Cl2 Al1 72.06(9) . .
B3 B2 Cl2 Al1 -69.94(9) . .
B1 B2 B3 B6 100.06(9) . 3_675
B4 B2 B3 B6 -1.44(11) . 3_675
B5 B2 B3 B6 -38.58(8) . 3_675
B6 B2 B3 B6 63.97(12) . 3_675
Cl2 B2 B3 B6 -151.24(8) . 3_675
B1 B2 B3 Cl3 -110.32(11) . .
B4 B2 B3 Cl3 148.18(9) . .
B5 B2 B3 Cl3 111.04(10) . .
B6 B2 B3 Cl3 -146.40(9) . .
Cl2 B2 B3 Cl3 -1.62(14) . .
B4 B2 B3 B1 -101.50(9) . .
B5 B2 B3 B1 -138.64(9) . .
B6 B2 B3 B1 -36.09(9) . .
Cl2 B2 B3 B1 108.70(10) . .
B1 B2 B3 B5 138.64(9) . .
B4 B2 B3 B5 37.14(8) . .
B6 B2 B3 B5 102.55(10) . .
Cl2 B2 B3 B5 -112.66(10) . .
B1 B2 B3 B4 36.67(9) . 3_675
B4 B2 B3 B4 -64.83(12) . 3_675
B5 B2 B3 B4 -101.97(10) . 3_675
B6 B2 B3 B4 0.58(12) . 3_675
Cl2 B2 B3 B4 145.37(8) . 3_675
B2 B1 B3 B6 -99.65(10) . 3_675
B4 B1 B3 B6 38.51(9) 3_675 3_675
B5 B1 B3 B6 0.98(13) 3_675 3_675
B6 B1 B3 B6 -63.83(12) . 3_675
Cl1 B1 B3 B6 151.85(9) . 3_675
B2 B1 B3 Cl3 110.58(11) . .
B4 B1 B3 Cl3 -111.25(11) 3_675 .
B5 B1 B3 Cl3 -148.78(9) 3_675 .
B6 B1 B3 Cl3 146.40(9) . .
Cl1 B1 B3 Cl3 2.09(14) . .
B4 B1 B3 B2 138.16(10) 3_675 .
B5 B1 B3 B2 100.64(10) 3_675 .
B6 B1 B3 B2 35.82(9) . .
Cl1 B1 B3 B2 -108.49(10) . .
B2 B1 B3 B5 -36.39(9) . .
B4 B1 B3 B5 101.78(10) 3_675 .
B5 B1 B3 B5 64.25(12) 3_675 .
B6 B1 B3 B5 -0.57(12) . .
Cl1 B1 B3 B5 -144.88(9) . .
B2 B1 B3 B4 -138.16(10) . 3_675
B5 B1 B3 B4 -37.53(9) 3_675 3_675
B6 B1 B3 B4 -102.35(10) . 3_675
Cl1 B1 B3 B4 113.34(10) . 3_675
B1 B2 B4 B1 -63.02(12) . 3_675
B5 B2 B4 B1 38.93(8) . 3_675
B6 B2 B4 B1 -100.74(9) . 3_675
B3 B2 B4 B1 2.12(11) . 3_675
Cl2 B2 B4 B1 151.49(8) . 3_675
B1 B2 B4 Cl4 148.38(9) . .
B5 B2 B4 Cl4 -109.67(10) . .
B6 B2 B4 Cl4 110.66(11) . .
B3 B2 B4 Cl4 -146.48(8) . .
Cl2 B2 B4 Cl4 2.89(14) . .
B1 B2 B4 B3 -0.21(12) . 3_675
B5 B2 B4 B3 101.74(10) . 3_675
B6 B2 B4 B3 -37.93(9) . 3_675
B3 B2 B4 B3 64.93(11) . 3_675
Cl2 B2 B4 B3 -145.71(9) . 3_675
B1 B2 B4 B6 37.72(9) . .
B5 B2 B4 B6 139.67(9) . .
B3 B2 B4 B6 102.86(10) . .
Cl2 B2 B4 B6 -107.77(10) . .
B1 B2 B4 B5 -101.95(10) . .
B6 B2 B4 B5 -139.67(9) . .
B3 B2 B4 B5 -36.80(8) . .
Cl2 B2 B4 B5 112.56(10) . .
B1 B2 B5 B1 63.37(12) . 3_675
B4 B2 B5 B1 -38.90(8) . 3_675
B6 B2 B5 B1 -1.81(12) . 3_675
B3 B2 B5 B1 101.04(9) . 3_675
Cl2 B2 B5 B1 -149.89(9) . 3_675
B1 B2 B5 Cl5 -149.35(9) . .
B4 B2 B5 Cl5 108.39(11) . .
B6 B2 B5 Cl5 145.47(9) . .
B3 B2 B5 Cl5 -111.68(10) . .
Cl2 B2 B5 Cl5 -2.60(15) . .
B1 B2 B5 B6 0.39(12) . 3_675
B4 B2 B5 B6 -101.87(9) . 3_675
B6 B2 B5 B6 -64.78(12) . 3_675
B3 B2 B5 B6 38.07(8) . 3_675
Cl2 B2 B5 B6 147.14(9) . 3_675
B1 B2 B5 B3 -37.67(8) . .
B4 B2 B5 B3 -139.93(9) . .
B6 B2 B5 B3 -102.85(10) . .
Cl2 B2 B5 B3 109.07(10) . .
B1 B2 B5 B4 102.26(10) . .
B6 B2 B5 B4 37.08(9) . .
B3 B2 B5 B4 139.93(9) . .
Cl2 B2 B5 B4 -110.99(11) . .
B6 B3 B5 B2 136.57(9) 3_675 .
Cl3 B3 B5 B2 -110.73(11) . .
B1 B3 B5 B2 36.10(8) . .
B4 B3 B5 B2 98.49(9) 3_675 .
B6 B3 B5 B1 38.43(9) 3_675 3_675
Cl3 B3 B5 B1 151.12(9) . 3_675
B2 B3 B5 B1 -98.15(9) . 3_675
B1 B3 B5 B1 -62.05(12) . 3_675
B4 B3 B5 B1 0.34(12) 3_675 3_675
B6 B3 B5 Cl5 -112.71(11) 3_675 .
Cl3 B3 B5 Cl5 -0.01(16) . .
B2 B3 B5 Cl5 110.72(11) . .
B1 B3 B5 Cl5 146.82(9) . .
B4 B3 B5 Cl5 -150.79(9) 3_675 .
Cl3 B3 B5 B6 112.70(11) . 3_675
B2 B3 B5 B6 -136.57(9) . 3_675
B1 B3 B5 B6 -100.47(9) . 3_675
B4 B3 B5 B6 -38.08(9) 3_675 3_675
B6 B3 B5 B4 100.92(9) 3_675 .
Cl3 B3 B5 B4 -146.38(9) . .
B2 B3 B5 B4 -35.65(8) . .
B1 B3 B5 B4 0.45(12) . .
B4 B3 B5 B4 62.84(12) 3_675 .
B1 B4 B5 B2 -135.19(9) 3_675 .
Cl4 B4 B5 B2 111.46(11) . .
B3 B4 B5 B2 -98.73(10) 3_675 .
B6 B4 B5 B2 -36.15(9) . .
B2 B4 B5 B1 135.19(9) . 3_675
Cl4 B4 B5 B1 -113.35(11) . 3_675
B3 B4 B5 B1 36.46(9) 3_675 3_675
B6 B4 B5 B1 99.04(10) . 3_675
B2 B4 B5 Cl5 -111.33(10) . .
B1 B4 B5 Cl5 113.48(11) 3_675 .
Cl4 B4 B5 Cl5 0.13(15) . .
B3 B4 B5 Cl5 149.94(9) 3_675 .
B6 B4 B5 Cl5 -147.48(9) . .
B2 B4 B5 B6 98.77(10) . 3_675
B1 B4 B5 B6 -36.42(9) 3_675 3_675
Cl4 B4 B5 B6 -149.77(9) . 3_675
B3 B4 B5 B6 0.03(13) 3_675 3_675
B6 B4 B5 B6 62.62(13) . 3_675
B2 B4 B5 B3 35.97(9) . .
B1 B4 B5 B3 -99.22(10) 3_675 .
Cl4 B4 B5 B3 147.44(9) . .
B3 B4 B5 B3 -62.76(12) 3_675 .
B6 B4 B5 B3 -0.18(12) . .
B1 B2 B6 Cl6 111.40(11) . .
B4 B2 B6 Cl6 -109.91(11) . .
B5 B2 B6 Cl6 -147.28(9) . .
B3 B2 B6 Cl6 147.45(9) . .
Cl2 B2 B6 Cl6 2.11(14) . .
B1 B2 B6 B3 -100.07(10) . 3_675
B4 B2 B6 B3 38.61(9) . 3_675
B5 B2 B6 B3 1.25(13) . 3_675
B3 B2 B6 B3 -64.02(13) . 3_675
Cl2 B2 B6 B3 150.64(9) . 3_675
B4 B2 B6 B1 138.69(10) . .
B5 B2 B6 B1 101.32(10) . .
B3 B2 B6 B1 36.05(9) . .
Cl2 B2 B6 B1 -109.29(10) . .
B1 B2 B6 B5 -36.65(9) . 3_675
B4 B2 B6 B5 102.03(10) . 3_675
B5 B2 B6 B5 64.67(12) . 3_675
B3 B2 B6 B5 -0.60(13) . 3_675
Cl2 B2 B6 B5 -145.95(9) . 3_675
B1 B2 B6 B4 -138.69(10) . .
B5 B2 B6 B4 -37.37(9) . .
B3 B2 B6 B4 -102.63(10) . .
Cl2 B2 B6 B4 112.02(10) . .
B2 B1 B6 Cl6 -109.27(10) . .
B4 B1 B6 Cl6 149.84(8) 3_675 .
B5 B1 B6 Cl6 112.48(10) 3_675 .
B3 B1 B6 Cl6 -145.11(9) . .
Cl1 B1 B6 Cl6 -0.97(13) . .
B2 B1 B6 B3 99.71(9) . 3_675
B4 B1 B6 B3 -1.18(11) 3_675 3_675
B5 B1 B6 B3 -38.54(8) 3_675 3_675
B3 B1 B6 B3 63.87(11) . 3_675
Cl1 B1 B6 B3 -151.99(8) . 3_675
B4 B1 B6 B2 -100.89(10) 3_675 .
B5 B1 B6 B2 -138.25(10) 3_675 .
B3 B1 B6 B2 -35.84(9) . .
Cl1 B1 B6 B2 108.30(10) . .
B2 B1 B6 B5 138.25(10) . 3_675
B4 B1 B6 B5 37.35(8) 3_675 3_675
B3 B1 B6 B5 102.40(10) . 3_675
Cl1 B1 B6 B5 -113.46(10) . 3_675
B2 B1 B6 B4 36.31(9) . .
B4 B1 B6 B4 -64.59(11) 3_675 .
B5 B1 B6 B4 -101.94(10) 3_675 .
B3 B1 B6 B4 0.46(12) . .
Cl1 B1 B6 B4 144.60(8) . .
B2 B4 B6 Cl6 110.13(10) . .
B1 B4 B6 Cl6 -151.54(9) 3_675 .
Cl4 B4 B6 Cl6 -1.41(14) . .
B3 B4 B6 Cl6 -113.25(10) 3_675 .
B5 B4 B6 Cl6 145.99(9) . .
B2 B4 B6 B3 -136.62(10) . 3_675
B1 B4 B6 B3 -38.29(9) 3_675 3_675
Cl4 B4 B6 B3 111.84(10) . 3_675
B5 B4 B6 B3 -100.76(10) . 3_675
B1 B4 B6 B2 98.33(10) 3_675 .
Cl4 B4 B6 B2 -111.54(10) . .
B3 B4 B6 B2 136.62(10) 3_675 .
B5 B4 B6 B2 35.87(9) . .
B2 B4 B6 B1 -36.04(8) . .
B1 B4 B6 B1 62.30(12) 3_675 .
Cl4 B4 B6 B1 -147.57(9) . .
B3 B4 B6 B1 100.59(10) 3_675 .
B5 B4 B6 B1 -0.17(12) . .
B2 B4 B6 B5 -98.52(10) . 3_675
B1 B4 B6 B5 -0.18(12) 3_675 3_675
Cl4 B4 B6 B5 149.95(9) . 3_675
B3 B4 B6 B5 38.11(9) 3_675 3_675
B5 B4 B6 B5 -62.65(12) . 3_675
B2 Cl2 Al1 C1 -105.12(6) . .
B2 Cl2 Al1 C2 104.62(7) . .
B2 Cl2 Al1 Cl1 -0.91(5) . .
B1 Cl1 Al1 C1 108.17(7) . .
B1 Cl1 Al1 C2 -110.00(7) . .
B1 Cl1 Al1 Cl2 0.42(5) . .
